data_7701844
loop_
_publ_author_name
'Ding, Yazhou'
'Ma, Qiang-Qiang'
'Kang, Jiaxin'
'Zhang, Jie'
'Li, Shujun'
'Chen, Xuenian'

_publ_section_title
;
 Palladium(II) complexes supported by PBP and POCOP pincer ligands:
 comparison of structure, property and catalytic activity
;
_journal_name_full 'Dalton Transactions'
_journal_paper_doi 10.1039/C9DT03954F
_journal_year 2019
_chemical_formula_moiety 'C24 H47.03 B1.76 Cl0.24 N2 P2 Pd'
_chemical_formula_sum 'C24 H47.03 B1.76 Cl0.24 N2 P2 Pd'
_chemical_formula_weight 559.63
_space_group_crystal_system orthorhombic
_space_group_IT_number 61
_space_group_name_Hall '-P 2ac 2ab'
_space_group_name_H-M_alt 'P b c a'
_atom_sites_solution_hydrogens mixed
_atom_sites_solution_primary direct
_audit_creation_date 2019-10-28
_audit_creation_method
;
Olex2 1.2
(compiled 2018.05.29 svn.r3508 for OlexSys, GUI svn.r5506)
;
_audit_update_record
;
2019-10-31 deposited with the CCDC.	2019-11-05 downloaded from the CCDC.
;
_cell_angle_alpha 90
_cell_angle_beta 90
_cell_angle_gamma 90
_cell_formula_units_Z 8
_cell_length_a 12.07097(16)
_cell_length_b 14.5114(2)
_cell_length_c 32.0399(5)
_cell_measurement_reflns_used 7257
_cell_measurement_temperature 150.00(10)
_cell_measurement_theta_max 72.4170
_cell_measurement_theta_min 4.5750
_cell_volume 5612.32(14)
_computing_cell_refinement 'CrysAlisPro 1.171.39.46e (Rigaku OD, 2018)'
_computing_data_collection 'CrysAlisPro 1.171.39.46e (Rigaku OD, 2018)'
_computing_data_reduction 'CrysAlisPro 1.171.39.46e (Rigaku OD, 2018)'
_computing_molecular_graphics 'Olex2 (Dolomanov et al., 2009)'
_computing_publication_material 'Olex2 (Dolomanov et al., 2009)'
_computing_structure_refinement 'ShelXL (Sheldrick, 2015)'
_computing_structure_solution 'ShelXS (Sheldrick, 2008)'
_diffrn_ambient_environment N~2~
_diffrn_ambient_temperature 150.00(10)
_diffrn_detector 'CCD plate'
_diffrn_detector_area_resol_mean 10.6296
_diffrn_detector_type Atlas
_diffrn_measured_fraction_theta_full 0.999
_diffrn_measured_fraction_theta_max 0.980
_diffrn_measurement_details
;
List of Runs (angles in degrees, time in seconds):

  # Type    Start    End  Width  t~exp~   \w     \q     \k     \f   Frames
#--------------------------------------------------------------------------
  1  \w    -70.00  32.00   1.00    1.00    --  -40.77  63.00 134.00  102
  2  \w     74.00 176.00   1.00    3.02    --  103.55  63.00 134.00  102
  3  \w     73.00 159.00   1.00    3.02    --  103.55  76.00-103.00   86
  4  \w    106.00 173.00   1.00    3.02    --  103.55  83.00   5.00   67
  5  \w      1.00  55.00   1.00    1.00    --   40.77 -99.00   0.00   54
  6  \w     24.00  69.00   1.00    1.00    --   40.77-125.00 -90.00   45
  7  \w     48.00 129.00   1.00    3.02    --  103.55 -45.00-120.00   81
  8  \w    106.00 133.00   1.00    3.02    --  103.55 111.00  90.00   27
;
_diffrn_measurement_device 'four-circle diffractometer'
_diffrn_measurement_device_type 'SuperNova, Dual, Cu at home/near, Atlas'
_diffrn_measurement_method '\w scans'
_diffrn_orient_matrix_type 'CrysAlisPro convention (1999,Acta A55,543-557)'
_diffrn_orient_matrix_UB_11 0.1036688000
_diffrn_orient_matrix_UB_12 -0.0315104000
_diffrn_orient_matrix_UB_13 0.0241148000
_diffrn_orient_matrix_UB_21 0.0252678000
_diffrn_orient_matrix_UB_22 -0.0710294000
_diffrn_orient_matrix_UB_23 -0.0344485000
_diffrn_orient_matrix_UB_31 0.0699669000
_diffrn_orient_matrix_UB_32 0.0723332000
_diffrn_orient_matrix_UB_33 -0.0233402000
_diffrn_radiation_monochromator mirror
_diffrn_radiation_probe x-ray
_diffrn_radiation_type CuK\a
_diffrn_radiation_wavelength 1.54184
_diffrn_reflns_av_R_equivalents 0.0357
_diffrn_reflns_av_unetI/netI 0.0315
_diffrn_reflns_Laue_measured_fraction_full 0.999
_diffrn_reflns_Laue_measured_fraction_max 0.980
_diffrn_reflns_limit_h_max 14
_diffrn_reflns_limit_h_min -14
_diffrn_reflns_limit_k_max 17
_diffrn_reflns_limit_k_min -17
_diffrn_reflns_limit_l_max 39
_diffrn_reflns_limit_l_min -38
_diffrn_reflns_number 18199
_diffrn_reflns_point_group_measured_fraction_full 0.999
_diffrn_reflns_point_group_measured_fraction_max 0.980
_diffrn_reflns_theta_full 67.684
_diffrn_reflns_theta_max 72.401
_diffrn_reflns_theta_min 4.587
_diffrn_source 'micro-focus sealed X-ray tube'
_diffrn_source_type 'SuperNova (Cu) X-ray Source'
_exptl_absorpt_coefficient_mu 6.712
_exptl_absorpt_correction_T_max 1.00000
_exptl_absorpt_correction_T_min 0.65690
_exptl_absorpt_correction_type multi-scan
_exptl_absorpt_process_details
;
CrysAlisPro 1.171.39.46e (Rigaku Oxford Diffraction, 2018)
Empirical absorption correction using spherical harmonics,
 implemented in SCALE3 ABSPACK scaling algorithm.
;
_exptl_crystal_colour 'clear light colourless'
_exptl_crystal_colour_lustre clear
_exptl_crystal_colour_modifier light
_exptl_crystal_colour_primary colourless
_exptl_crystal_density_diffrn 1.325
_exptl_crystal_description block
_exptl_crystal_F_000 2352
_exptl_crystal_size_max 0.12
_exptl_crystal_size_mid 0.12
_exptl_crystal_size_min 0.1
_refine_diff_density_max 0.441
_refine_diff_density_min -0.527
_refine_diff_density_rms 0.075
_refine_ls_extinction_method none
_refine_ls_goodness_of_fit_ref 1.062
_refine_ls_hydrogen_treatment mixed
_refine_ls_matrix_type full
_refine_ls_number_parameters 364
_refine_ls_number_reflns 5439
_refine_ls_number_restraints 72
_refine_ls_restrained_S_all 1.061
_refine_ls_R_factor_all 0.0431
_refine_ls_R_factor_gt 0.0308
_refine_ls_shift/su_max 0.001
_refine_ls_shift/su_mean 0.000
_refine_ls_structure_factor_coef Fsqd
_refine_ls_weighting_details 'w=1/[\s^2^(Fo^2^)+(0.0382P)^2^+4.6230P] where P=(Fo^2^+2Fc^2^)/3'
_refine_ls_weighting_scheme calc
_refine_ls_wR_factor_gt 0.0747
_refine_ls_wR_factor_ref 0.0835
_reflns_Friedel_coverage 0.000
_reflns_number_gt 4504
_reflns_number_total 5439
_reflns_threshold_expression 'I > 2\s(I)'
_cod_data_source_file c9dt03954f2.cif
_cod_data_source_block dyz-20190308
_cod_original_cell_volume 5612.34(14)
_cod_database_code 7701844
_shelx_shelxl_version_number 2018/3
_shelx_space_group_comment
;
The symmetry employed for this shelxl refinement is uniquely defined
by the following loop, which should always be used as a source of
symmetry information in preference to the above space-group names.
They are only intended as comments.
;
_shelx_estimated_absorpt_t_max 0.553
_shelx_estimated_absorpt_t_min 0.500
_reflns_odcompleteness_completeness 99.86
_reflns_odcompleteness_iscentric 1
_reflns_odcompleteness_theta 66.97
_olex2_refinement_description
;
1. Fixed Uiso
 At 1.2 times of:
  All C(H) groups, All C(H,H) groups
 At 1.5 times of:
  All B(H,H,H,H) groups, All C(H,H,H) groups, All C(H,H,H,H,H,H) groups
2. Shared sites
{B1, Cl1}
3. Restrained distances
 H1B-Cl1 \\sim Cl1-H1A
 with sigma of 0.02
4. Uiso/Uaniso restraints and constraints
Uanis(C12) \\sim Ueq, Uanis(C10) \\sim Ueq, Uanis(C14) \\sim Ueq, Uanis(C16)
\\sim Ueq: with sigma of 0.001 and sigma for terminal atoms of 0.01
Uanis(C9A) \\sim Ueq, Uanis(C9) \\sim Ueq: with sigma of 0.01 and sigma for
terminal atoms of 0.02
Uanis(B1) = Uanis(Cl1)
5. Rigid body (RIGU) restrains
 C9, C9A, C10, C10A, C12, C12A, C13, C13A, C14, C14A, C16, C16A
 with sigma for 1-2 distances of 0.004 and sigma for 1-3 distances of 0.004
6. Others
 Sof(C9A)=Sof(C10A)=Sof(H10D)=Sof(H10E)=Sof(H10F)=Sof(H11D)=Sof(H11E)=
 Sof(H11F)=Sof(C12A)=Sof(H12D)=Sof(H12E)=Sof(H12F)=Sof(C13A)=Sof(C14A)=
 Sof(H14D)=Sof(H14E)=Sof(H14F)=Sof(H15D)=Sof(H15E)=Sof(H15F)=Sof(C16A)=
 Sof(H16D)=Sof(H16E)=Sof(H16F)=1-FVAR(1)
 Sof(C9)=Sof(C10)=Sof(H10A)=Sof(H10B)=Sof(H10C)=Sof(H11A)=Sof(H11B)=Sof(H11C)=
 Sof(C12)=Sof(H12A)=Sof(H12B)=Sof(H12C)=Sof(C13)=Sof(C14)=Sof(H14A)=Sof(H14B)=
 Sof(H14C)=Sof(H15A)=Sof(H15B)=Sof(H15C)=Sof(C16)=Sof(H16A)=Sof(H16B)=Sof(H16C)=
 FVAR(1)
 Sof(Cl1)=1-FVAR(2)
 Sof(B1)=Sof(H1A)=Sof(H1B)=Sof(H1C)=Sof(H1D)=FVAR(2)
7.a Secondary CH2 refined with riding coordinates:
 C7(H7A,H7B), C8(H8A,H8B)
7.b Aromatic/amide H refined with riding coordinates:
 C2(H2), C3(H3), C4(H4), C5(H5)
7.c Idealised Me refined as rotating group:
 C10(H10A,H10B,H10C), C10A(H10D,H10E,H10F), C11(H11A,H11B,H11C), C11(H11D,H11E,
 H11F), C12(H12A,H12B,H12C), C12A(H12D,H12E,H12F), C14(H14A,H14B,H14C),
 C14A(H14D,H14E,H14F), C15(H15A,H15B,H15C), C15(H15D,H15E,H15F), C16(H16A,H16B,
 H16C), C16A(H16D,H16E,H16F), C18(H18A,H18B,H18C), C19(H19A,H19B,H19C),
 C20(H20A,H20B,H20C), C22(H22A,H22B,H22C), C23(H23A,H23B,H23C), C24(H24A,H24B,
 H24C)
;
_olex2_submission_special_instructions 'No special instructions were received'
_oxdiff_exptl_absorpt_empirical_details
;
Empirical correction (ABSPACK) includes:
- Absorption correction using spherical harmonics
- Frame scaling
;
_oxdiff_exptl_absorpt_empirical_full_max 1.435
_oxdiff_exptl_absorpt_empirical_full_min 0.720

loop_
_space_group_symop_operation_xyz
'x, y, z'
'-x+1/2, -y, z+1/2'
'x+1/2, -y+1/2, -z'
'-x, y+1/2, -z+1/2'
'-x, -y, -z'
'x-1/2, y, -z-1/2'
'-x-1/2, y-1/2, z'
'x, -y-1/2, z-1/2'

loop_
_atom_site_label
_atom_site_type_symbol
_atom_site_fract_x
_atom_site_fract_y
_atom_site_fract_z
_atom_site_U_iso_or_equiv
_atom_site_adp_type
_atom_site_occupancy
_atom_site_site_symmetry_order
_atom_site_calc_flag
_atom_site_refinement_flags_posn
_atom_site_refinement_flags_adp
_atom_site_refinement_flags_occupancy
_atom_site_disorder_assembly
_atom_site_disorder_group
Pd1 Pd 0.48558(2) 0.06874(2) 0.64766(2) 0.02238(8) Uani 1 1 d . . . . .
Cl1 Cl 0.47555(17) -0.04882(14) 0.70324(7) 0.0374(8) Uani 0.244(6) 1 d D . P A 2
P1 P 0.63072(6) 0.01303(5) 0.60662(2) 0.02540(16) Uani 1 1 d . . . . .
P2 P 0.33795(6) 0.16602(5) 0.66456(2) 0.02472(15) Uani 1 1 d . . . . .
N1 N 0.5735(2) 0.16835(19) 0.56988(8) 0.0330(6) Uani 1 1 d . . . . .
N2 N 0.4158(2) 0.23479(18) 0.59474(8) 0.0320(6) Uani 1 1 d . . . . .
C1 C 0.5443(3) 0.2405(2) 0.54307(10) 0.0335(7) Uani 1 1 d . . . . .
C2 C 0.5949(3) 0.2734(2) 0.50714(10) 0.0390(8) Uani 1 1 d . . . . .
H2 H 0.659900 0.247377 0.496979 0.047 Uiso 1 1 calc R . . . .
C3 C 0.5438(4) 0.3475(3) 0.48685(11) 0.0486(10) Uani 1 1 d . . . . .
H3 H 0.575654 0.370993 0.462648 0.058 Uiso 1 1 calc R . . . .
C4 C 0.4484(4) 0.3864(3) 0.50164(11) 0.0484(10) Uani 1 1 d . . . . .
H4 H 0.416918 0.435454 0.487169 0.058 Uiso 1 1 calc R . . . .
C5 C 0.3967(3) 0.3545(2) 0.53796(10) 0.0404(8) Uani 1 1 d . . . . .
H5 H 0.331880 0.381149 0.547923 0.048 Uiso 1 1 calc R . . . .
C6 C 0.4466(3) 0.2812(2) 0.55845(9) 0.0324(7) Uani 1 1 d . . . . .
C7 C 0.3171(3) 0.2462(2) 0.61935(10) 0.0334(7) Uani 1 1 d . . . . .
H7A H 0.251743 0.229341 0.603491 0.040 Uiso 1 1 calc R . . . .
H7B H 0.309583 0.309352 0.628807 0.040 Uiso 1 1 calc R . . . .
C8 C 0.6623(3) 0.1029(3) 0.56631(10) 0.0393(8) Uani 1 1 d . . . . .
H8A H 0.733141 0.132037 0.571885 0.047 Uiso 1 1 calc R . . . .
H8B H 0.664134 0.076075 0.538601 0.047 Uiso 1 1 calc R . . . .
C9 C 0.5764(10) -0.0830(8) 0.5712(4) 0.036(2) Uani 0.605(11) 1 d . U P B 1
C9A C 0.5967(15) -0.0952(15) 0.5802(6) 0.041(4) Uani 0.395(11) 1 d . U P B 2
C10 C 0.4760(7) -0.0412(7) 0.5483(3) 0.051(2) Uani 0.605(11) 1 d . U P B 1
H10A H 0.423063 -0.019528 0.568380 0.077 Uiso 0.605(11) 1 calc GR . P B 1
H10B H 0.442277 -0.087327 0.530981 0.077 Uiso 0.605(11) 1 calc GR . P B 1
H10C H 0.500119 0.009395 0.531236 0.077 Uiso 0.605(11) 1 calc GR . P B 1
C10A C 0.4792(10) -0.0842(12) 0.5658(5) 0.068(5) Uani 0.395(11) 1 d . U P B 2
H10D H 0.431925 -0.075178 0.589600 0.102 Uiso 0.395(11) 1 calc GR . P B 2
H10E H 0.456445 -0.138534 0.551061 0.102 Uiso 0.395(11) 1 calc GR . P B 2
H10F H 0.473881 -0.031742 0.547682 0.102 Uiso 0.395(11) 1 calc GR . P B 2
C11 C 0.6639(4) -0.1196(3) 0.54099(12) 0.0528(10) Uani 1 1 d . . . . .
H11A H 0.695608 -0.069121 0.525725 0.079 Uiso 0.605(11) 1 calc GR . P B 1
H11B H 0.630102 -0.162009 0.521852 0.079 Uiso 0.605(11) 1 calc GR . P B 1
H11C H 0.721017 -0.150575 0.556406 0.079 Uiso 0.605(11) 1 calc GR . P B 1
H11D H 0.661164 -0.069065 0.521666 0.079 Uiso 0.395(11) 1 calc GR . P B 2
H11E H 0.633104 -0.173570 0.528141 0.079 Uiso 0.395(11) 1 calc GR . P B 2
H11F H 0.739483 -0.131297 0.548665 0.079 Uiso 0.395(11) 1 calc GR . P B 2
C12 C 0.5315(7) -0.1617(5) 0.5987(2) 0.0474(19) Uani 0.605(11) 1 d . U P B 1
H12A H 0.591435 -0.188759 0.614121 0.071 Uiso 0.605(11) 1 calc GR . P B 1
H12B H 0.497728 -0.207669 0.581345 0.071 Uiso 0.605(11) 1 calc GR . P B 1
H12C H 0.477507 -0.137526 0.617769 0.071 Uiso 0.605(11) 1 calc GR . P B 1
C12A C 0.6110(14) -0.1778(8) 0.6095(5) 0.071(4) Uani 0.395(11) 1 d . U P B 2
H12D H 0.688528 -0.189802 0.613446 0.106 Uiso 0.395(11) 1 calc GR . P B 2
H12E H 0.576265 -0.231027 0.597429 0.106 Uiso 0.395(11) 1 calc GR . P B 2
H12F H 0.577302 -0.164331 0.635918 0.106 Uiso 0.395(11) 1 calc GR . P B 2
C13 C 0.7626(11) -0.0168(7) 0.6314(4) 0.032(2) Uani 0.605(11) 1 d . U P B 1
C13A C 0.7726(18) 0.0155(13) 0.6351(6) 0.039(4) Uani 0.395(11) 1 d . U P B 2
C14 C 0.7850(6) 0.0580(7) 0.6634(2) 0.051(2) Uani 0.605(11) 1 d . U P B 1
H14A H 0.796441 0.115647 0.649357 0.076 Uiso 0.605(11) 1 calc GR . P B 1
H14B H 0.850047 0.042458 0.679145 0.076 Uiso 0.605(11) 1 calc GR . P B 1
H14C H 0.722785 0.063135 0.681888 0.076 Uiso 0.605(11) 1 calc GR . P B 1
C14A C 0.7811(11) 0.1153(12) 0.6497(5) 0.064(4) Uani 0.395(11) 1 d . U P B 2
H14D H 0.776207 0.155727 0.626016 0.097 Uiso 0.395(11) 1 calc GR . P B 2
H14E H 0.850662 0.124597 0.663544 0.097 Uiso 0.395(11) 1 calc GR . P B 2
H14F H 0.721585 0.128470 0.668655 0.097 Uiso 0.395(11) 1 calc GR . P B 2
C15 C 0.8651(3) -0.0181(3) 0.60315(12) 0.0507(10) Uani 1 1 d . . . . .
H15A H 0.853316 -0.060367 0.580532 0.076 Uiso 0.605(11) 1 calc GR . P B 1
H15B H 0.928506 -0.037270 0.619031 0.076 Uiso 0.605(11) 1 calc GR . P B 1
H15C H 0.877769 0.042568 0.592178 0.076 Uiso 0.605(11) 1 calc GR . P B 1
H15D H 0.845530 -0.077653 0.592398 0.076 Uiso 0.395(11) 1 calc GR . P B 2
H15E H 0.935151 -0.021955 0.617250 0.076 Uiso 0.395(11) 1 calc GR . P B 2
H15F H 0.870569 0.025059 0.580526 0.076 Uiso 0.395(11) 1 calc GR . P B 2
C16 C 0.7572(6) -0.1100(6) 0.6549(2) 0.051(2) Uani 0.605(11) 1 d . U P B 1
H16A H 0.691722 -0.111691 0.671943 0.077 Uiso 0.605(11) 1 calc GR . P B 1
H16B H 0.821463 -0.116444 0.672334 0.077 Uiso 0.605(11) 1 calc GR . P B 1
H16C H 0.754970 -0.159574 0.635120 0.077 Uiso 0.605(11) 1 calc GR . P B 1
C16A C 0.7673(9) -0.0474(12) 0.6725(4) 0.066(5) Uani 0.395(11) 1 d . U P B 2
H16D H 0.706773 -0.029145 0.690138 0.099 Uiso 0.395(11) 1 calc GR . P B 2
H16E H 0.835389 -0.043283 0.687889 0.099 Uiso 0.395(11) 1 calc GR . P B 2
H16F H 0.756247 -0.109735 0.663411 0.099 Uiso 0.395(11) 1 calc GR . P B 2
C17 C 0.1990(3) 0.1092(2) 0.66906(11) 0.0360(7) Uani 1 1 d . . . . .
C18 C 0.1973(3) 0.0347(3) 0.63502(14) 0.0493(9) Uani 1 1 d . . . . .
H18A H 0.208564 0.062939 0.608244 0.074 Uiso 1 1 calc GR . . . .
H18B H 0.127069 0.003782 0.635327 0.074 Uiso 1 1 calc GR . . . .
H18C H 0.255376 -0.009017 0.640196 0.074 Uiso 1 1 calc GR . . . .
C19 C 0.1875(3) 0.0631(3) 0.71203(13) 0.0479(9) Uani 1 1 d . . . . .
H19A H 0.252499 0.027036 0.717706 0.072 Uiso 1 1 calc GR . . . .
H19B H 0.123539 0.023772 0.712111 0.072 Uiso 1 1 calc GR . . . .
H19C H 0.179376 0.109582 0.733111 0.072 Uiso 1 1 calc GR . . . .
C20 C 0.1012(3) 0.1752(3) 0.66220(14) 0.0488(9) Uani 1 1 d . . . . .
H20A H 0.107724 0.226632 0.680857 0.073 Uiso 1 1 calc GR . . . .
H20B H 0.032998 0.143297 0.667560 0.073 Uiso 1 1 calc GR . . . .
H20C H 0.101851 0.196792 0.633884 0.073 Uiso 1 1 calc GR . . . .
C21 C 0.3706(3) 0.2449(2) 0.70902(10) 0.0311(6) Uani 1 1 d . . . . .
C22 C 0.4066(3) 0.1889(2) 0.74706(10) 0.0442(8) Uani 1 1 d . . . . .
H22A H 0.345675 0.152061 0.756651 0.066 Uiso 1 1 calc GR . . . .
H22B H 0.429513 0.229999 0.768911 0.066 Uiso 1 1 calc GR . . . .
H22C H 0.467297 0.149536 0.739528 0.066 Uiso 1 1 calc GR . . . .
C23 C 0.2744(3) 0.3089(2) 0.72137(11) 0.0405(8) Uani 1 1 d . . . . .
H23A H 0.245624 0.338590 0.696878 0.061 Uiso 1 1 calc GR . . . .
H23B H 0.300723 0.354750 0.740576 0.061 Uiso 1 1 calc GR . . . .
H23C H 0.216858 0.273412 0.734363 0.061 Uiso 1 1 calc GR . . . .
C24 C 0.4699(3) 0.3034(2) 0.69487(11) 0.0391(7) Uani 1 1 d . . . . .
H24A H 0.527937 0.263580 0.685172 0.059 Uiso 1 1 calc GR . . . .
H24B H 0.496351 0.339385 0.717939 0.059 Uiso 1 1 calc GR . . . .
H24C H 0.447308 0.343647 0.672674 0.059 Uiso 1 1 calc GR . . . .
B1 B 0.47555(17) -0.04882(14) 0.70324(7) 0.0374(8) Uani 0.756(6) 1 d . . P A 1
H1A H 0.543(5) 0.018(4) 0.7031(18) 0.056 Uiso 0.756(6) 1 d DR . P A 1
H1B H 0.431(5) -0.048(4) 0.6737(19) 0.056 Uiso 0.756(6) 1 d DR . P A 1
H1C H 0.531(5) -0.115(4) 0.7039(18) 0.056 Uiso 0.756(6) 1 d R . P A 1
H1D H 0.419(5) -0.040(4) 0.7315(18) 0.056 Uiso 0.756(6) 1 d R . P A 1
B2 B 0.4931(3) 0.1621(3) 0.60241(11) 0.0311(7) Uani 1 1 d . . . . .

loop_
_atom_site_aniso_label
_atom_site_aniso_U_11
_atom_site_aniso_U_22
_atom_site_aniso_U_33
_atom_site_aniso_U_23
_atom_site_aniso_U_13
_atom_site_aniso_U_12
Pd1 0.02587(11) 0.01961(11) 0.02165(11) 0.00259(8) 0.00152(7) 0.00166(8)
Cl1 0.0408(12) 0.0331(12) 0.0384(12) 0.0166(8) 0.0075(8) 0.0079(8)
P1 0.0251(3) 0.0277(4) 0.0234(3) -0.0021(3) 0.0001(3) 0.0004(3)
P2 0.0268(3) 0.0215(3) 0.0258(3) 0.0022(3) 0.0010(3) 0.0023(3)
N1 0.0417(14) 0.0322(14) 0.0250(12) 0.0046(11) 0.0057(11) -0.0019(12)
N2 0.0437(14) 0.0274(13) 0.0249(12) 0.0056(11) 0.0016(11) 0.0017(12)
C1 0.0499(18) 0.0260(15) 0.0246(14) 0.0004(13) -0.0045(13) -0.0120(14)
C2 0.056(2) 0.0356(18) 0.0252(14) -0.0003(14) 0.0005(14) -0.0184(16)
C3 0.076(3) 0.042(2) 0.0268(16) 0.0079(15) -0.0049(17) -0.027(2)
C4 0.081(3) 0.0343(18) 0.0294(16) 0.0105(15) -0.0149(18) -0.0123(19)
C5 0.062(2) 0.0266(16) 0.0330(16) 0.0043(14) -0.0119(16) -0.0029(16)
C6 0.0476(17) 0.0264(15) 0.0233(14) 0.0011(12) -0.0055(13) -0.0060(14)
C7 0.0411(17) 0.0276(16) 0.0316(15) 0.0041(13) -0.0029(13) 0.0083(13)
C8 0.0407(17) 0.0412(19) 0.0360(17) 0.0034(15) 0.0133(14) 0.0015(15)
C9 0.046(5) 0.034(4) 0.027(4) -0.005(3) -0.007(3) -0.006(3)
C9A 0.043(6) 0.052(7) 0.027(7) -0.015(5) 0.012(5) -0.005(5)
C10 0.052(4) 0.058(5) 0.043(4) -0.009(3) -0.022(3) -0.002(3)
C10A 0.044(6) 0.091(12) 0.069(9) -0.061(9) -0.001(6) -0.007(6)
C11 0.059(2) 0.054(2) 0.045(2) -0.0234(19) 0.0081(18) 0.001(2)
C12 0.065(5) 0.031(3) 0.046(3) -0.010(3) 0.004(3) -0.013(3)
C12A 0.091(10) 0.037(6) 0.085(9) 0.000(5) 0.039(8) -0.007(6)
C13 0.020(4) 0.045(5) 0.029(3) -0.008(4) -0.003(3) -0.002(4)
C13A 0.020(5) 0.067(9) 0.028(6) -0.004(7) -0.009(4) -0.015(8)
C14 0.033(3) 0.080(5) 0.039(4) -0.020(4) -0.006(3) -0.008(4)
C14A 0.041(6) 0.082(9) 0.070(8) -0.035(7) -0.014(6) -0.021(6)
C15 0.0263(15) 0.079(3) 0.047(2) -0.005(2) 0.0013(15) 0.0064(18)
C16 0.038(3) 0.065(4) 0.051(4) 0.021(3) -0.004(3) 0.015(3)
C16A 0.035(5) 0.107(12) 0.055(7) 0.027(8) -0.001(5) 0.012(6)
C17 0.0290(14) 0.0298(16) 0.0491(19) -0.0010(15) 0.0037(14) 0.0008(13)
C18 0.0349(17) 0.043(2) 0.070(3) -0.014(2) -0.0080(17) -0.0058(16)
C19 0.0416(18) 0.0370(19) 0.065(2) 0.0111(18) 0.0179(18) -0.0008(16)
C20 0.0320(17) 0.044(2) 0.071(3) -0.002(2) -0.0002(17) 0.0055(16)
C21 0.0389(16) 0.0269(15) 0.0275(14) 0.0017(13) 0.0004(13) 0.0032(13)
C22 0.064(2) 0.0374(19) 0.0312(16) -0.0010(15) -0.0079(16) 0.0097(17)
C23 0.0504(19) 0.0319(17) 0.0391(17) -0.0055(15) 0.0046(15) 0.0079(16)
C24 0.0432(17) 0.0316(17) 0.0424(18) -0.0054(15) 0.0009(15) -0.0062(15)
B1 0.0408(12) 0.0331(12) 0.0384(12) 0.0166(8) 0.0075(8) 0.0079(8)
B2 0.0398(18) 0.0262(17) 0.0274(16) 0.0018(14) 0.0014(14) -0.0014(15)

loop_
_atom_type_symbol
_atom_type_description
_atom_type_scat_dispersion_real
_atom_type_scat_dispersion_imag
_atom_type_scat_source
C C 0.0181 0.0091 'International Tables Vol C Tables 4.2.6.8 and 6.1.1.4'
H H 0.0000 0.0000 'International Tables Vol C Tables 4.2.6.8 and 6.1.1.4'
B B 0.0090 0.0039 'International Tables Vol C Tables 4.2.6.8 and 6.1.1.4'
Cl Cl 0.3639 0.7018 'International Tables Vol C Tables 4.2.6.8 and 6.1.1.4'
N N 0.0311 0.0180 'International Tables Vol C Tables 4.2.6.8 and 6.1.1.4'
P P 0.2955 0.4335 'International Tables Vol C Tables 4.2.6.8 and 6.1.1.4'
Pd Pd 0.1215 3.9337 'International Tables Vol C Tables 4.2.6.8 and 6.1.1.4'

loop_
_geom_angle_atom_site_label_1
_geom_angle_atom_site_label_2
_geom_angle_atom_site_label_3
_geom_angle
P1 Pd1 Cl1 101.75(5)
P1 Pd1 P2 155.75(3)
P1 Pd1 B1 101.75(5)
P1 Pd1 H1A 96.4(16)
P1 Pd1 H1B 100.8(17)
P2 Pd1 Cl1 102.29(5)
P2 Pd1 B1 102.29(5)
P2 Pd1 H1A 105.9(16)
P2 Pd1 H1B 99.5(17)
B1 Pd1 H1A 30.9(17)
B1 Pd1 H1B 25.5(18)
H1A Pd1 H1B 56(2)
B2 Pd1 Cl1 179.28(12)
B2 Pd1 P1 77.94(11)
B2 Pd1 P2 77.98(11)
B2 Pd1 B1 179.28(12)
B2 Pd1 H1A 149.7(17)
B2 Pd1 H1B 153.8(18)
C8 P1 Pd1 107.43(11)
C8 P1 C9 99.7(3)
C8 P1 C13A 97.5(6)
C9 P1 Pd1 109.2(4)
C9A P1 Pd1 112.9(6)
C9A P1 C8 108.9(6)
C9A P1 C13A 115.5(8)
C13 P1 Pd1 119.3(4)
C13 P1 C8 106.6(4)
C13 P1 C9 112.5(4)
C13A P1 Pd1 113.1(6)
C7 P2 Pd1 107.33(10)
C7 P2 C17 102.27(15)
C17 P2 Pd1 115.74(11)
C21 P2 Pd1 112.71(10)
C21 P2 C7 103.70(14)
C21 P2 C17 113.53(15)
C1 N1 C8 129.3(3)
C1 N1 B2 108.9(3)
B2 N1 C8 121.6(3)
C6 N2 C7 128.6(3)
C6 N2 B2 109.0(3)
B2 N2 C7 122.1(3)
N1 C1 C6 108.1(3)
C2 C1 N1 131.0(3)
C2 C1 C6 120.9(3)
C1 C2 H2 121.4
C1 C2 C3 117.1(4)
C3 C2 H2 121.4
C2 C3 H3 119.1
C4 C3 C2 121.8(3)
C4 C3 H3 119.1
C3 C4 H4 119.1
C3 C4 C5 121.8(4)
C5 C4 H4 119.1
C4 C5 H5 121.5
C6 C5 C4 117.0(4)
C6 C5 H5 121.5
N2 C6 C1 108.2(3)
C5 C6 N2 130.5(3)
C5 C6 C1 121.3(3)
P2 C7 H7A 111.0
P2 C7 H7B 111.0
N2 C7 P2 104.0(2)
N2 C7 H7A 111.0
N2 C7 H7B 111.0
H7A C7 H7B 109.0
P1 C8 H8A 110.8
P1 C8 H8B 110.8
N1 C8 P1 104.7(2)
N1 C8 H8A 110.8
N1 C8 H8B 110.8
H8A C8 H8B 108.9
C10 C9 P1 105.3(8)
C11 C9 P1 113.1(7)
C11 C9 C10 112.3(8)
C11 C9 C12 110.4(8)
C12 C9 P1 108.7(7)
C12 C9 C10 106.7(8)
C10A C9A P1 105.2(12)
C10A C9A C11 105.9(12)
C10A C9A C12A 112.2(15)
C11 C9A P1 117.2(11)
C12A C9A P1 111.2(12)
C12A C9A C11 105.1(13)
C9 C10 H10A 109.5
C9 C10 H10B 109.5
C9 C10 H10C 109.5
H10A C10 H10B 109.5
H10A C10 H10C 109.5
H10B C10 H10C 109.5
C9A C10A H10D 109.5
C9A C10A H10E 109.5
C9A C10A H10F 109.5
H10D C10A H10E 109.5
H10D C10A H10F 109.5
H10E C10A H10F 109.5
C9 C11 H11A 109.5
C9 C11 H11B 109.5
C9 C11 H11C 109.5
C9A C11 H11D 109.5
C9A C11 H11E 109.5
C9A C11 H11F 109.5
H11A C11 H11B 109.5
H11A C11 H11C 109.5
H11B C11 H11C 109.5
H11D C11 H11E 109.5
H11D C11 H11F 109.5
H11E C11 H11F 109.5
C9 C12 H12A 109.5
C9 C12 H12B 109.5
C9 C12 H12C 109.5
H12A C12 H12B 109.5
H12A C12 H12C 109.5
H12B C12 H12C 109.5
C9A C12A H12D 109.5
C9A C12A H12E 109.5
C9A C12A H12F 109.5
H12D C12A H12E 109.5
H12D C12A H12F 109.5
H12E C12A H12F 109.5
C14 C13 P1 106.2(7)
C14 C13 C15 105.3(7)
C14 C13 C16 107.7(9)
C15 C13 P1 116.6(8)
C15 C13 C16 108.1(8)
C16 C13 P1 112.4(7)
C14A C13A P1 102.7(13)
C14A C13A C15 116.2(12)
C15 C13A P1 108.2(9)
C16A C13A P1 108.9(11)
C16A C13A C14A 109.4(13)
C16A C13A C15 110.9(14)
C13 C14 H14A 109.5
C13 C14 H14B 109.5
C13 C14 H14C 109.5
H14A C14 H14B 109.5
H14A C14 H14C 109.5
H14B C14 H14C 109.5
C13A C14A H14D 109.5
C13A C14A H14E 109.5
C13A C14A H14F 109.5
H14D C14A H14E 109.5
H14D C14A H14F 109.5
H14E C14A H14F 109.5
C13 C15 H15A 109.5
C13 C15 H15B 109.5
C13 C15 H15C 109.5
C13A C15 H15D 109.5
C13A C15 H15E 109.5
C13A C15 H15F 109.5
H15A C15 H15B 109.5
H15A C15 H15C 109.5
H15B C15 H15C 109.5
H15D C15 H15E 109.5
H15D C15 H15F 109.5
H15E C15 H15F 109.5
C13 C16 H16A 109.5
C13 C16 H16B 109.5
C13 C16 H16C 109.5
H16A C16 H16B 109.5
H16A C16 H16C 109.5
H16B C16 H16C 109.5
C13A C16A H16D 109.5
C13A C16A H16E 109.5
C13A C16A H16F 109.5
H16D C16A H16E 109.5
H16D C16A H16F 109.5
H16E C16A H16F 109.5
C18 C17 P2 105.4(2)
C18 C17 C19 109.2(3)
C18 C17 C20 109.1(3)
C19 C17 P2 109.9(2)
C20 C17 P2 113.7(2)
C20 C17 C19 109.3(3)
C17 C18 H18A 109.5
C17 C18 H18B 109.5
C17 C18 H18C 109.5
H18A C18 H18B 109.5
H18A C18 H18C 109.5
H18B C18 H18C 109.5
C17 C19 H19A 109.5
C17 C19 H19B 109.5
C17 C19 H19C 109.5
H19A C19 H19B 109.5
H19A C19 H19C 109.5
H19B C19 H19C 109.5
C17 C20 H20A 109.5
C17 C20 H20B 109.5
C17 C20 H20C 109.5
H20A C20 H20B 109.5
H20A C20 H20C 109.5
H20B C20 H20C 109.5
C22 C21 P2 110.0(2)
C22 C21 C23 109.3(3)
C22 C21 C24 107.8(3)
C23 C21 P2 114.0(2)
C24 C21 P2 106.1(2)
C24 C21 C23 109.3(3)
C21 C22 H22A 109.5
C21 C22 H22B 109.5
C21 C22 H22C 109.5
H22A C22 H22B 109.5
H22A C22 H22C 109.5
H22B C22 H22C 109.5
C21 C23 H23A 109.5
C21 C23 H23B 109.5
C21 C23 H23C 109.5
H23A C23 H23B 109.5
H23A C23 H23C 109.5
H23B C23 H23C 109.5
C21 C24 H24A 109.5
C21 C24 H24B 109.5
C21 C24 H24C 109.5
H24A C24 H24B 109.5
H24A C24 H24C 109.5
H24B C24 H24C 109.5
Pd1 B1 H1A 56(3)
Pd1 B1 H1B 52(3)
Pd1 B1 H1C 123(3)
Pd1 B1 H1D 121(3)
H1A B1 H1B 108(4)
H1A B1 H1C 105(4)
H1A B1 H1D 107(4)
H1B B1 H1C 108(4)
H1B B1 H1D 113(4)
H1C B1 H1D 115(4)
N1 B2 Pd1 127.4(3)
N1 B2 N2 105.8(3)
N2 B2 Pd1 126.8(2)

loop_
_geom_bond_atom_site_label_1
_geom_bond_atom_site_label_2
_geom_bond_distance
Pd1 Cl1 2.4689(19)
Pd1 P1 2.3348(7)
Pd1 P2 2.3371(7)
Pd1 B1 2.4689(19)
Pd1 H1A 2.04(6)
Pd1 H1B 2.00(6)
Pd1 B2 1.987(4)
P1 C8 1.875(3)
P1 C9 1.914(13)
P1 C9A 1.83(2)
P1 C13 1.831(13)
P1 C13A 1.94(2)
P2 C7 1.875(3)
P2 C17 1.875(3)
P2 C21 1.870(3)
N1 C1 1.399(4)
N1 C8 1.436(4)
N1 B2 1.427(4)
N2 C6 1.395(4)
N2 C7 1.437(4)
N2 B2 1.430(5)
C1 C2 1.388(5)
C1 C6 1.408(5)
C2 H2 0.9300
C2 C3 1.400(5)
C3 H3 0.9300
C3 C4 1.368(6)
C4 H4 0.9300
C4 C5 1.399(5)
C5 H5 0.9300
C5 C6 1.387(5)
C7 H7A 0.9700
C7 H7B 0.9700
C8 H8A 0.9700
C8 H8B 0.9700
C9 C10 1.542(11)
C9 C11 1.527(14)
C9 C12 1.540(12)
C9A C10A 1.500(19)
C9A C11 1.537(18)
C9A C12A 1.53(2)
C10 H10A 0.9600
C10 H10B 0.9600
C10 H10C 0.9600
C10A H10D 0.9600
C10A H10E 0.9600
C10A H10F 0.9600
C11 H11A 0.9600
C11 H11B 0.9600
C11 H11C 0.9600
C11 H11D 0.9600
C11 H11E 0.9600
C11 H11F 0.9600
C12 H12A 0.9600
C12 H12B 0.9600
C12 H12C 0.9600
C12A H12D 0.9600
C12A H12E 0.9600
C12A H12F 0.9600
C13 C14 1.517(10)
C13 C15 1.534(13)
C13 C16 1.549(12)
C13A C14A 1.526(19)
C13A C15 1.59(2)
C13A C16A 1.51(2)
C14 H14A 0.9600
C14 H14B 0.9600
C14 H14C 0.9600
C14A H14D 0.9600
C14A H14E 0.9600
C14A H14F 0.9600
C15 H15A 0.9600
C15 H15B 0.9600
C15 H15C 0.9600
C15 H15D 0.9600
C15 H15E 0.9600
C15 H15F 0.9600
C16 H16A 0.9600
C16 H16B 0.9600
C16 H16C 0.9600
C16A H16D 0.9600
C16A H16E 0.9600
C16A H16F 0.9600
C17 C18 1.535(5)
C17 C19 1.537(5)
C17 C20 1.535(5)
C18 H18A 0.9600
C18 H18B 0.9600
C18 H18C 0.9600
C19 H19A 0.9600
C19 H19B 0.9600
C19 H19C 0.9600
C20 H20A 0.9600
C20 H20B 0.9600
C20 H20C 0.9600
C21 C22 1.529(4)
C21 C23 1.538(4)
C21 C24 1.537(5)
C22 H22A 0.9600
C22 H22B 0.9600
C22 H22C 0.9600
C23 H23A 0.9600
C23 H23B 0.9600
C23 H23C 0.9600
C24 H24A 0.9600
C24 H24B 0.9600
C24 H24C 0.9600
B1 H1A 1.27(6)
B1 H1B 1.09(6)
B1 H1C 1.17(6)
B1 H1D 1.14(6)

loop_
_geom_torsion_atom_site_label_1
_geom_torsion_atom_site_label_2
_geom_torsion_atom_site_label_3
_geom_torsion_atom_site_label_4
_geom_torsion
Pd1 P1 C8 N1 -9.8(3)
Pd1 P1 C9A C10A 40.5(12)
Pd1 P1 C9A C11 157.8(9)
Pd1 P1 C9A C12A -81.3(11)
Pd1 P1 C13 C14 -41.1(8)
Pd1 P1 C13 C15 -158.0(4)
Pd1 P1 C13 C16 76.4(7)
Pd1 P2 C7 N2 -13.7(2)
Pd1 P2 C17 C18 -36.8(3)
Pd1 P2 C17 C19 80.8(2)
Pd1 P2 C17 C20 -156.2(2)
Pd1 P2 C21 C22 -55.9(3)
Pd1 P2 C21 C23 -179.1(2)
Pd1 P2 C21 C24 60.5(2)
N1 C1 C2 C3 179.6(3)
N1 C1 C6 N2 0.3(4)
N1 C1 C6 C5 -179.3(3)
C1 N1 C8 P1 -167.8(3)
C1 N1 B2 Pd1 176.1(2)
C1 N1 B2 N2 -1.4(4)
C1 C2 C3 C4 0.2(5)
C2 C1 C6 N2 -179.4(3)
C2 C1 C6 C5 1.0(5)
C2 C3 C4 C5 0.2(6)
C3 C4 C5 C6 -0.1(5)
C4 C5 C6 N2 180.0(3)
C4 C5 C6 C1 -0.6(5)
C6 N2 C7 P2 -176.7(3)
C6 N2 B2 Pd1 -176.0(2)
C6 N2 B2 N1 1.6(4)
C6 C1 C2 C3 -0.8(5)
C7 P2 C17 C18 79.5(3)
C7 P2 C17 C19 -162.9(2)
C7 P2 C17 C20 -39.9(3)
C7 P2 C21 C22 -171.7(2)
C7 P2 C21 C23 65.1(3)
C7 P2 C21 C24 -55.3(2)
C7 N2 C6 C1 -174.0(3)
C7 N2 C6 C5 5.5(6)
C7 N2 B2 Pd1 -2.5(5)
C7 N2 B2 N1 175.0(3)
C8 P1 C9A C10A -78.8(11)
C8 P1 C9A C11 38.5(13)
C8 P1 C9A C12A 159.5(10)
C8 P1 C13 C14 80.7(7)
C8 P1 C13 C15 -36.2(6)
C8 P1 C13 C16 -161.9(6)
C8 N1 C1 C2 -4.4(6)
C8 N1 C1 C6 176.0(3)
C8 N1 B2 Pd1 0.4(5)
C8 N1 B2 N2 -177.1(3)
C9 P1 C8 N1 104.0(4)
C9 P1 C13 C14 -171.1(7)
C9 P1 C13 C15 72.1(7)
C9 P1 C13 C16 -53.6(9)
C9A P1 C8 N1 112.8(6)
C13 P1 C8 N1 -138.9(4)
C13A P1 C8 N1 -126.9(6)
C13A P1 C9A C10A 172.8(11)
C13A P1 C9A C11 -69.9(14)
C13A P1 C9A C12A 51.0(14)
C17 P2 C7 N2 -135.9(2)
C17 P2 C21 C22 78.1(3)
C17 P2 C21 C23 -45.0(3)
C17 P2 C21 C24 -165.5(2)
C21 P2 C7 N2 105.8(2)
C21 P2 C17 C18 -169.4(2)
C21 P2 C17 C19 -51.8(3)
C21 P2 C17 C20 71.1(3)
B2 N1 C1 C2 -179.6(3)
B2 N1 C1 C6 0.7(4)
B2 N1 C8 P1 6.9(4)
B2 N2 C6 C1 -1.2(4)
B2 N2 C6 C5 178.4(3)
B2 N2 C7 P2 11.2(4)
